data_4107241
loop_
_publ_author_name
'Alessandro Zanardi'
'Maxim A. Novikov'
'Eddy Martin'
'Jordi Benet-Buchholz'
'Vladimir V. Grushin'

_publ_section_title
;
 Direct Cupration of Fluoroform
;
_journal_name_full 'Journal of the American Chemical Society'
_journal_page_first 20901
_journal_page_last 20913
_journal_paper_doi 10.1021/ja2081026
_journal_volume 133
_journal_year 2011
_chemical_formula_sum 'C26 H54 Cu2 O6'
_chemical_formula_weight 589.77
_chemical_name_systematic
; 
 ? 
;
_space_group_IT_number 14
_symmetry_cell_setting monoclinic
_symmetry_space_group_name_Hall '-P 2ybc'
_symmetry_space_group_name_H-M 'P 1 21/c 1'
_atom_sites_solution_hydrogens geom
_atom_sites_solution_primary direct
_atom_sites_solution_secondary difmap
_audit_creation_method SHELXL-97
_cell_angle_alpha 90.00
_cell_angle_beta 109.051(4)
_cell_angle_gamma 90.00
_cell_formula_units_Z 2
_cell_length_a 11.8480(10)
_cell_length_b 8.5446(7)
_cell_length_c 16.2194(14)
_cell_measurement_reflns_used 9949
_cell_measurement_temperature 100(2)
_cell_measurement_theta_max 33.51
_cell_measurement_theta_min 2.66
_cell_volume 1552.1(2)
_computing_cell_refinement 'Bruker APEX2 v2009.1-0'
_computing_data_collection 'Bruker APEX2 v2009.1-0'
_computing_data_reduction 'Bruker SAINT V7.60A'
_computing_molecular_graphics 'Bruker SHELXTL'
_computing_publication_material 'Bruker SHELXTL'
_computing_structure_refinement 'SHELXS-97 (Sheldrick, 2008)'
_computing_structure_solution 'SHELXS-97 (Sheldrick, 2008)'
_diffrn_ambient_temperature 100(2)
_diffrn_detector_area_resol_mean 512
_diffrn_detector_type '4K CCD area detector APEX II'
_diffrn_measured_fraction_theta_full 0.999
_diffrn_measured_fraction_theta_max 0.996
_diffrn_measurement_device_type 'Apex DUO Kappa 4-axis goniometer'
_diffrn_measurement_method
;
 Fullsphere data collection, phi and omega scans
;
_diffrn_measurement_specimen_support 'magnetic support whith 10 micron nylon fiber cryoloop'
_diffrn_radiation_monochromator 'Quazar MX multilayer Optics'
_diffrn_radiation_type MoK\a
_diffrn_radiation_wavelength 0.71073
_diffrn_reflns_av_R_equivalents 0.0582
_diffrn_reflns_av_sigmaI/netI 0.0350
_diffrn_reflns_limit_h_max 18
_diffrn_reflns_limit_h_min -18
_diffrn_reflns_limit_k_max 13
_diffrn_reflns_limit_k_min -13
_diffrn_reflns_limit_l_max 25
_diffrn_reflns_limit_l_min -25
_diffrn_reflns_number 42123
_diffrn_reflns_theta_full 27.50
_diffrn_reflns_theta_max 33.58
_diffrn_reflns_theta_min 2.66
_diffrn_source 'Metal ceramics X-ray Tube MCMB 50-0.6b'
_diffrn_source_current 0.6
_diffrn_source_power 50
_diffrn_source_type 'Microfocus Source E025 IuS'
_exptl_absorpt_coefficient_mu 1.403
_exptl_absorpt_correction_T_max 0.98
_exptl_absorpt_correction_T_min 0.82
_exptl_absorpt_correction_type empirical
_exptl_absorpt_process_details
; 
 SADABS Version 2008/1 Bruker-Nonius
 Blessing, Acta Cryst. (1995) A51 33-38
;
_exptl_crystal_colour yellow
_exptl_crystal_density_diffrn 1.262
_exptl_crystal_description plate
_exptl_crystal_F_000 632
_exptl_crystal_size_max 0.40
_exptl_crystal_size_mid 0.20
_exptl_crystal_size_min 0.02
_refine_diff_density_max 1.499
_refine_diff_density_min -1.425
_refine_diff_density_rms 0.204
_refine_ls_extinction_method none
_refine_ls_goodness_of_fit_ref 1.225
_refine_ls_hydrogen_treatment noref
_refine_ls_matrix_type full
_refine_ls_number_parameters 228
_refine_ls_number_reflns 6110
_refine_ls_number_restraints 42
_refine_ls_restrained_S_all 1.223
_refine_ls_R_factor_all 0.0945
_refine_ls_R_factor_gt 0.0868
_refine_ls_shift/su_max 0.001
_refine_ls_shift/su_mean 0.000
_refine_ls_structure_factor_coef Fsqd
_refine_ls_weighting_details 'calc w=1/[\s^2^(Fo^2^)+(0.0798P)^2^+8.1337P] where P=(Fo^2^+2Fc^2^)/3'
_refine_ls_weighting_scheme calc
_refine_ls_wR_factor_gt 0.2317
_refine_ls_wR_factor_ref 0.2367
_reflns_number_gt 5446
_reflns_number_total 6110
_reflns_threshold_expression >2sigma(I)
_cod_data_source_file ja2081026_si_001_6.cif
_cod_data_source_block 6_mo_az61a-b_0m
_cod_database_code 4107241

loop_
_symmetry_equiv_pos_as_xyz
'x, y, z'
'-x, y+1/2, -z+1/2'
'-x, -y, -z'
'x, -y-1/2, z-1/2'

loop_
_atom_site_label
_atom_site_type_symbol
_atom_site_fract_x
_atom_site_fract_y
_atom_site_fract_z
_atom_site_U_iso_or_equiv
_atom_site_adp_type
_atom_site_occupancy
_atom_site_symmetry_multiplicity
_atom_site_calc_flag
_atom_site_refinement_flags
_atom_site_disorder_group
Cu1 Cu 0.13401(4) 1.00789(5) 0.03066(3) 0.01138(13) Uani 0.866(3) 1 d PD 1
C1 C 0.2993(3) 0.9951(4) 0.0725(2) 0.0100(5) Uani 0.866(3) 1 d PD 1
O1 O 0.3762(2) 1.0639(4) 0.14029(19) 0.0190(5) Uani 0.866(3) 1 d PD 1
O2 O 0.3680(2) 0.9004(4) 0.0450(2) 0.0180(5) Uani 0.866(3) 1 d PD 1
C2 C 0.3442(4) 1.1803(4) 0.1959(2) 0.0172(6) Uani 0.866(3) 1 d PD 1
C3 C 0.2660(9) 1.1104(11) 0.2409(5) 0.070(3) Uani 0.866(3) 1 d PD 1
H3A H 0.1950 1.0657 0.1977 0.105 Uiso 0.866(3) 1 calc PR 1
H3B H 0.2417 1.1915 0.2745 0.105 Uiso 0.866(3) 1 calc PR 1
H3C H 0.3096 1.0278 0.2805 0.105 Uiso 0.866(3) 1 calc PR 1
C4 C 0.2958(8) 1.3218(8) 0.1412(4) 0.0523(19) Uani 0.866(3) 1 d PD 1
H4A H 0.2175 1.2973 0.0989 0.079 Uiso 0.866(3) 1 calc PR 1
H4B H 0.3506 1.3529 0.1101 0.079 Uiso 0.866(3) 1 calc PR 1
H4C H 0.2877 1.4079 0.1788 0.079 Uiso 0.866(3) 1 calc PR 1
C5 C 0.4652(6) 1.2216(9) 0.2606(4) 0.0434(16) Uani 0.866(3) 1 d PD 1
H5A H 0.5022 1.1273 0.2925 0.065 Uiso 0.866(3) 1 calc PR 1
H5B H 0.4551 1.2997 0.3019 0.065 Uiso 0.866(3) 1 calc PR 1
H5C H 0.5164 1.2645 0.2293 0.065 Uiso 0.866(3) 1 calc PR 1
C6 C 0.3298(3) 0.8201(4) -0.0395(3) 0.0166(6) Uani 0.866(3) 1 d PD 1
C7 C 0.3357(4) 0.9432(7) -0.1069(3) 0.0291(9) Uani 0.866(3) 1 d PD 1
H7A H 0.4174 0.9834 -0.0919 0.044 Uiso 0.866(3) 1 calc PR 1
H7B H 0.2812 1.0295 -0.1070 0.044 Uiso 0.866(3) 1 calc PR 1
H7C H 0.3122 0.8953 -0.1650 0.044 Uiso 0.866(3) 1 calc PR 1
C8 C 0.2058(5) 0.7474(7) -0.0650(4) 0.0346(12) Uani 0.866(3) 1 d PD 1
H8A H 0.1984 0.6856 -0.0161 0.052 Uiso 0.866(3) 1 calc PR 1
H8B H 0.1937 0.6794 -0.1158 0.052 Uiso 0.866(3) 1 calc PR 1
H8C H 0.1454 0.8305 -0.0794 0.052 Uiso 0.866(3) 1 calc PR 1
C9 C 0.4245(6) 0.6973(7) -0.0294(4) 0.0411(15) Uani 0.866(3) 1 d PD 1
H9A H 0.4220 0.6225 0.0158 0.062 Uiso 0.866(3) 1 calc PR 1
H9B H 0.5032 0.7473 -0.0124 0.062 Uiso 0.866(3) 1 calc PR 1
H9C H 0.4100 0.6421 -0.0848 0.062 Uiso 0.866(3) 1 calc PR 1
O3 O 0.0030(2) 0.8913(3) 0.05495(18) 0.0155(5) Uani 0.866(3) 1 d PD 1
C10 C 0.0049(3) 0.7820(4) 0.1202(2) 0.0135(6) Uani 0.866(3) 1 d PD 1
C11 C 0.1240(5) 0.6959(6) 0.1498(3) 0.0327(11) Uani 0.866(3) 1 d PD 1
H11A H 0.1333 0.6365 0.1007 0.049 Uiso 0.866(3) 1 calc PR 1
H11B H 0.1260 0.6239 0.1973 0.049 Uiso 0.866(3) 1 calc PR 1
H11C H 0.1891 0.7718 0.1703 0.049 Uiso 0.866(3) 1 calc PR 1
C12 C -0.0116(4) 0.8651(6) 0.1987(3) 0.0242(8) Uani 0.866(3) 1 d PD 1
H12A H -0.0852 0.9270 0.1797 0.036 Uiso 0.866(3) 1 calc PR 1
H12B H 0.0566 0.9344 0.2250 0.036 Uiso 0.866(3) 1 calc PR 1
H12C H -0.0168 0.7873 0.2417 0.036 Uiso 0.866(3) 1 calc PR 1
C13 C -0.0945(4) 0.6616(5) 0.0847(3) 0.0382(14) Uani 0.866(3) 1 d PD 1
H13A H -0.0840 0.6086 0.0341 0.057 Uiso 0.866(3) 1 calc PR 1
H13B H -0.1721 0.7146 0.0672 0.057 Uiso 0.866(3) 1 calc PR 1
H13C H -0.0912 0.5843 0.1301 0.057 Uiso 0.866(3) 1 calc PR 1
Cu1' Cu 0.1383(4) 0.5080(5) 0.0492(5) 0.062(3) Uani 0.134(3) 1 d PRD 2
C1' C 0.3028(4) 0.5110(5) 0.0933(5) 0.046(10) Uani 0.134(3) 1 d PRD 2
O1' O 0.3810(4) 0.5770(5) 0.0614(5) 0.032(5) Uiso 0.134(3) 1 d PRD 2
O2' O 0.3735(4) 0.4056(4) 0.1486(5) 0.035(5) Uiso 0.134(3) 1 d PRD 2
C2' C 0.3579(5) 0.6903(6) -0.0104(4) 0.039(8) Uiso 0.134(3) 1 d PRD 2
C3' C 0.2784(5) 0.6176(6) -0.0933(4) 0.051(11) Uiso 0.134(3) 1 d PRD 2
H3'A H 0.2033 0.5848 -0.0856 0.076 Uiso 0.134(3) 1 calc PR 2
H3'B H 0.3184 0.5263 -0.1078 0.076 Uiso 0.134(3) 1 calc PR 2
H3'C H 0.2618 0.6942 -0.1408 0.076 Uiso 0.134(3) 1 calc PR 2
C4' C 0.476(2) 0.747(5) -0.017(3) 0.041(9) Uiso 0.134(3) 1 d PD 2
H4'A H 0.5066 0.6704 -0.0492 0.061 Uiso 0.134(3) 1 calc PR 2
H4'B H 0.5334 0.7603 0.0418 0.061 Uiso 0.134(3) 1 calc PR 2
H4'C H 0.4640 0.8478 -0.0476 0.061 Uiso 0.134(3) 1 calc PR 2
C5' C 0.302(4) 0.825(4) 0.021(3) 0.062(13) Uiso 0.134(3) 1 d PD 2
H5'A H 0.2661 0.7879 0.0641 0.093 Uiso 0.134(3) 1 calc PR 2
H5'B H 0.2392 0.8717 -0.0285 0.093 Uiso 0.134(3) 1 calc PR 2
H5'C H 0.3625 0.9042 0.0477 0.093 Uiso 0.134(3) 1 calc PR 2
C6' C 0.335(2) 0.325(3) 0.2151(13) 0.036(7) Uiso 0.134(3) 1 d PD 2
C7' C 0.2102(17) 0.260(3) 0.1633(14) 0.013(4) Uiso 0.134(3) 1 d PD 2
H7'A H 0.2190 0.1571 0.1392 0.020 Uiso 0.134(3) 1 calc PR 2
H7'B H 0.1703 0.3318 0.1155 0.020 Uiso 0.134(3) 1 calc PR 2
H7'C H 0.1623 0.2495 0.2021 0.020 Uiso 0.134(3) 1 calc PR 2
C8' C 0.329(4) 0.430(5) 0.289(2) 0.052(11) Uiso 0.134(3) 1 d PD 2
H8'A H 0.4094 0.4400 0.3316 0.079 Uiso 0.134(3) 1 calc PR 2
H8'B H 0.2749 0.3856 0.3165 0.079 Uiso 0.134(3) 1 calc PR 2
H8'C H 0.3007 0.5342 0.2652 0.079 Uiso 0.134(3) 1 calc PR 2
C9' C 0.426(4) 0.198(5) 0.247(3) 0.063(18) Uiso 0.134(3) 1 d PD 2
H9'A H 0.5032 0.2452 0.2795 0.095 Uiso 0.134(3) 1 calc PR 2
H9'B H 0.4328 0.1385 0.1978 0.095 Uiso 0.134(3) 1 calc PR 2
H9'C H 0.4011 0.1282 0.2863 0.095 Uiso 0.134(3) 1 calc PR 2
O3' O -0.005(2) 0.614(5) 0.058(2) 0.076(12) Uiso 0.134(3) 1 d PD 2
C10' C -0.006(3) 0.718(4) 0.126(2) 0.080 Uiso 0.134(3) 1 d PD 2
C11' C 0.009(5) 0.621(7) 0.209(3) 0.080 Uiso 0.134(3) 1 d PD 2
H11D H -0.0119 0.5118 0.1928 0.120 Uiso 0.134(3) 1 calc PR 2
H11E H -0.0440 0.6626 0.2393 0.120 Uiso 0.134(3) 1 calc PR 2
H11F H 0.0919 0.6273 0.2474 0.120 Uiso 0.134(3) 1 calc PR 2
C12' C 0.099(4) 0.831(6) 0.149(4) 0.080 Uiso 0.134(3) 1 d PD 2
H12D H 0.0691 0.9391 0.1406 0.120 Uiso 0.134(3) 1 calc PR 2
H12E H 0.1466 0.8116 0.1105 0.120 Uiso 0.134(3) 1 calc PR 2
H12F H 0.1487 0.8160 0.2096 0.120 Uiso 0.134(3) 1 calc PR 2
C13' C -0.124(4) 0.806(6) 0.103(4) 0.080 Uiso 0.134(3) 1 d PD 2
H13D H -0.1865 0.7444 0.0608 0.120 Uiso 0.134(3) 1 calc PR 2
H13E H -0.1158 0.9072 0.0762 0.120 Uiso 0.134(3) 1 calc PR 2
H13F H -0.1452 0.8240 0.1553 0.120 Uiso 0.134(3) 1 calc PR 2

loop_
_atom_site_aniso_label
_atom_site_aniso_U_11
_atom_site_aniso_U_22
_atom_site_aniso_U_33
_atom_site_aniso_U_23
_atom_site_aniso_U_13
_atom_site_aniso_U_12
Cu1 0.00691(19) 0.0144(2) 0.0111(2) -0.00136(14) 0.00069(13) 0.00055(14)
C1 0.0089(12) 0.0099(12) 0.0100(12) -0.0014(10) 0.0013(9) -0.0016(10)
O1 0.0127(11) 0.0265(14) 0.0168(12) -0.0125(11) 0.0035(9) -0.0050(10)
O2 0.0128(11) 0.0241(14) 0.0149(11) -0.0051(10) 0.0014(9) 0.0051(10)
C2 0.0209(16) 0.0153(15) 0.0122(14) -0.0044(11) 0.0011(12) 0.0008(12)
C3 0.099(7) 0.077(6) 0.062(5) -0.047(4) 0.064(5) -0.055(5)
C4 0.076(5) 0.031(3) 0.036(3) -0.006(2) -0.001(3) 0.019(3)
C5 0.031(3) 0.055(4) 0.036(3) -0.032(3) 0.001(2) -0.006(3)
C6 0.0179(15) 0.0151(14) 0.0185(15) -0.0067(12) 0.0081(12) -0.0011(12)
C7 0.027(2) 0.036(2) 0.0227(19) 0.0019(18) 0.0049(16) -0.0020(18)
C8 0.039(3) 0.034(3) 0.034(2) -0.019(2) 0.016(2) -0.020(2)
C9 0.050(4) 0.035(3) 0.033(3) -0.009(2) 0.006(2) 0.022(3)
O3 0.0124(11) 0.0175(12) 0.0151(11) 0.0108(9) 0.0024(9) 0.0007(9)
C10 0.0161(14) 0.0105(13) 0.0124(13) 0.0043(10) 0.0025(11) 0.0008(11)
C11 0.039(3) 0.033(2) 0.031(2) 0.0195(19) 0.018(2) 0.024(2)
C12 0.029(2) 0.029(2) 0.0162(16) 0.0023(15) 0.0088(15) 0.0046(16)
C13 0.051(3) 0.027(2) 0.024(2) 0.0095(18) -0.006(2) -0.021(2)
Cu1' 0.047(4) 0.036(3) 0.101(6) 0.008(3) 0.022(4) 0.005(2)
C1' 0.06(3) 0.05(2) 0.04(2) 0.018(17) 0.025(19) 0.018(19)

loop_
_atom_type_symbol
_atom_type_description
_atom_type_scat_dispersion_real
_atom_type_scat_dispersion_imag
_atom_type_scat_source
C C 0.0033 0.0016 'International Tables Vol C Tables 4.2.6.8 and 6.1.1.4'
H H 0.0000 0.0000 'International Tables Vol C Tables 4.2.6.8 and 6.1.1.4'
O O 0.0106 0.0060 'International Tables Vol C Tables 4.2.6.8 and 6.1.1.4'
Cu Cu 0.3201 1.2651 'International Tables Vol C Tables 4.2.6.8 and 6.1.1.4'

loop_
_geom_angle_atom_site_label_1
_geom_angle_atom_site_label_2
_geom_angle_atom_site_label_3
_geom_angle
_geom_angle_site_symmetry_1
_geom_angle_site_symmetry_3
C1 Cu1 O3 144.82(13) . 3_575
C1 Cu1 O3 134.20(13) . .
O3 Cu1 O3 80.84(11) 3_575 .
C1 Cu1 Cu1 173.71(10) . 3_575
O3 Cu1 Cu1 40.81(8) 3_575 3_575
O3 Cu1 Cu1 40.03(7) . 3_575
O1 C1 O2 102.7(3) . .
O1 C1 Cu1 129.8(3) . .
O2 C1 Cu1 127.2(2) . .
C1 O1 C2 124.5(3) . .
C1 O2 C6 124.4(3) . .
O1 C2 C3 111.0(4) . .
O1 C2 C4 107.9(4) . .
C3 C2 C4 116.0(6) . .
O1 C2 C5 101.9(3) . .
C3 C2 C5 110.8(5) . .
C4 C2 C5 108.3(5) . .
O2 C6 C9 103.4(3) . .
O2 C6 C8 114.9(3) . .
C9 C6 C8 111.4(4) . .
O2 C6 C7 105.9(3) . .
C9 C6 C7 110.5(4) . .
C8 C6 C7 110.5(4) . .
C10 O3 Cu1 129.2(2) . 3_575
C10 O3 Cu1 131.3(2) . .
Cu1 O3 Cu1 99.16(11) 3_575 .
O3 C10 C11 110.1(3) . .
O3 C10 C12 110.1(3) . .
C11 C10 C12 108.7(3) . .
O3 C10 C13 110.0(3) . .
C11 C10 C13 108.3(4) . .
C12 C10 C13 109.6(3) . .
C1' Cu1' O3' 142.3(10) . .
C1' Cu1' O3' 135.3(5) . 3_565
O3' Cu1' O3' 82.0(12) . 3_565
O1' C1' O2' 100.5 . .
O1' C1' Cu1' 129.7 . .
O2' C1' Cu1' 126.5 . .
C1' O1' C2' 128.0 . .
C1' O2' C6' 121.5(10) . .
O1' C2' C5' 103.1(16) . .
O1' C2' C3' 109.7 . .
C5' C2' C3' 113.8(17) . .
O1' C2' C4' 109.2(15) . .
C5' C2' C4' 107.4(19) . .
C3' C2' C4' 113.1(15) . .
O2' C6' C9' 103(2) . .
O2' C6' C8' 114(2) . .
C9' C6' C8' 111(2) . .
O2' C6' C7' 103.9(14) . .
C9' C6' C7' 113(2) . .
C8' C6' C7' 112(2) . .
C10' O3' Cu1' 125(2) . .
C10' O3' Cu1' 136.4(18) . 3_565
Cu1' O3' Cu1' 98.0(12) . 3_565
O3' C10' C13' 111(2) . .
O3' C10' C12' 112(2) . .
C13' C10' C12' 111(2) . .
O3' C10' C11' 108(2) . .
C13' C10' C11' 109(2) . .
C12' C10' C11' 106(2) . .

loop_
_geom_bond_atom_site_label_1
_geom_bond_atom_site_label_2
_geom_bond_distance
_geom_bond_site_symmetry_2
Cu1 C1 1.855(3) .
Cu1 O3 1.958(3) 3_575
Cu1 O3 1.989(3) .
Cu1 Cu1 3.0049(9) 3_575
C1 O1 1.316(4) .
C1 O2 1.324(4) .
O1 C2 1.473(5) .
O2 C6 1.467(5) .
C2 C3 1.480(7) .
C2 C4 1.499(7) .
C2 C5 1.516(7) .
C6 C9 1.505(7) .
C6 C8 1.523(6) .
C6 C7 1.535(6) .
O3 C10 1.407(4) .
O3 Cu1 1.958(3) 3_575
C10 C11 1.523(6) .
C10 C12 1.525(6) .
C10 C13 1.528(5) .
Cu1' C1' 1.8450 .
Cu1' O3' 1.968(17) .
Cu1' O3' 2.19(3) 3_565
C1' O1' 1.3258 .
C1' O2' 1.3510(12) .
O1' C2' 1.4701 .
O2' C6' 1.475(17) .
C2' C5' 1.502(18) .
C2' C3' 1.5017 .
C2' C4' 1.517(17) .
C6' C9' 1.499(19) .
C6' C8' 1.511(19) .
C6' C7' 1.542(18) .
O3' C10' 1.423(18) .
O3' Cu1' 2.19(3) 3_565
C10' C13' 1.520(19) .
C10' C12' 1.523(19) .
C10' C11' 1.538(9) .

loop_
_geom_torsion_atom_site_label_1
_geom_torsion_atom_site_label_2
_geom_torsion_atom_site_label_3
_geom_torsion_atom_site_label_4
_geom_torsion
_geom_torsion_site_symmetry_1
_geom_torsion_site_symmetry_4
O3 Cu1 C1 O1 97.9(4) 3_575 .
O3 Cu1 C1 O1 -88.4(4) . .
Cu1 Cu1 C1 O1 -110.5(9) 3_575 .
O3 Cu1 C1 O2 -89.3(4) 3_575 .
O3 Cu1 C1 O2 84.4(4) . .
Cu1 Cu1 C1 O2 62.3(11) 3_575 .
O2 C1 O1 C2 -178.9(3) . .
Cu1 C1 O1 C2 -4.8(6) . .
O1 C1 O2 C6 -167.0(3) . .
Cu1 C1 O2 C6 18.7(5) . .
C1 O1 C2 C3 63.4(6) . .
C1 O1 C2 C4 -64.7(6) . .
C1 O1 C2 C5 -178.7(5) . .
C1 O2 C6 C9 -165.2(4) . .
C1 O2 C6 C8 -43.7(6) . .
C1 O2 C6 C7 78.5(4) . .
C1 Cu1 O3 C10 10.2(4) . .
O3 Cu1 O3 C10 -173.5(4) 3_575 .
Cu1 Cu1 O3 C10 -173.5(4) 3_575 .
C1 Cu1 O3 Cu1 -176.32(14) . 3_575
O3 Cu1 O3 Cu1 0.0 3_575 3_575
Cu1 O3 C10 C11 160.7(3) 3_575 .
Cu1 O3 C10 C11 -27.7(5) . .
Cu1 O3 C10 C12 -79.5(4) 3_575 .
Cu1 O3 C10 C12 92.2(4) . .
Cu1 O3 C10 C13 41.4(4) 3_575 .
Cu1 O3 C10 C13 -147.0(3) . .
O3' Cu1' C1' O1' -97(2) . .
O3' Cu1' C1' O1' 74.3(17) 3_565 .
O3' Cu1' C1' O2' 108(2) . .
O3' Cu1' C1' O2' -81.2(17) 3_565 .
O2' C1' O1' C2' 172.4 . .
Cu1' C1' O1' C2' 12.1 . .
O1' C1' O2' C6' 166.3(11) . .
Cu1' C1' O2' C6' -32.6(11) . .
C1' O1' C2' C5' 59.4(18) . .
C1' O1' C2' C3' -62.1 . .
C1' O1' C2' C4' 173.4(16) . .
C1' O2' C6' C9' 169(2) . .
C1' O2' C6' C8' -71(2) . .
C1' O2' C6' C7' 50.9(18) . .
C1' Cu1' O3' C10' -15(5) . .
O3' Cu1' O3' C10' 172(4) 3_565 .
C1' Cu1' O3' Cu1' 173.5(5) . 3_565
O3' Cu1' O3' Cu1' 0.00(4) 3_565 3_565
Cu1' O3' C10' C13' 167(3) . .
Cu1' O3' C10' C13' -25(5) 3_565 .
Cu1' O3' C10' C12' 43(4) . .
Cu1' O3' C10' C12' -149(4) 3_565 .
Cu1' O3' C10' C11' -73(4) . .
Cu1' O3' C10' C11' 95(4) 3_565 .
